data_7713848
loop_
_publ_author_name
'Dang, Duy-Khoi'
'Cehreli, Damla'
'Rich, Benjamin S.'
'Haas, Terry E.'
'Fronczek, Frank R.'
'Kirss, Rein'

_publ_section_title
;
 Phosphine Substitution and Linkage Isomerization in
 Cyclopentadienylruthenium bis(triphenylphosphine)thiocyanide and
 selenocyanide, CpRu(PPh3)2NCS and CpRu(PPh3)2SeCN
;
_journal_name_full 'Dalton Transactions'
_journal_paper_doi 10.1039/D3DT02397D
_journal_year 2023
_chemical_formula_moiety 'C37 H33 N P2 Ru Se'
_chemical_formula_sum 'C37 H33 N P2 Ru Se'
_chemical_formula_weight 733.61
_space_group_crystal_system orthorhombic
_space_group_IT_number 33
_space_group_name_Hall 'P 2c -2n'
_space_group_name_H-M_alt 'P n a 21'
_atom_sites_solution_hydrogens geom
_audit_creation_method SHELXL-2018/1
_audit_update_record
;
2023-07-18 deposited with the CCDC.	2023-08-31 downloaded from the CCDC.
;
_cell_angle_alpha 90
_cell_angle_beta 90
_cell_angle_gamma 90
_cell_formula_units_Z 4
_cell_length_a 13.1668(9)
_cell_length_b 21.2752(12)
_cell_length_c 11.1139(7)
_cell_measurement_reflns_used 3491
_cell_measurement_temperature 150.0(5)
_cell_measurement_theta_max 25.32
_cell_measurement_theta_min 2.46
_cell_volume 3113.3(3)
_computing_cell_refinement 'Bruker SAINT'
_computing_data_collection 'Bruker APEX3'
_computing_data_reduction 'Bruker SAINT'
_computing_structure_refinement 'SHELXL-2018/1 (Sheldrick, 2018)'
_computing_structure_solution 'SHELXT 2014/5 (Sheldrick, 2014)'
_diffrn_ambient_temperature 150.0(5)
_diffrn_measured_fraction_theta_full 1.000
_diffrn_measured_fraction_theta_max 0.999
_diffrn_measurement_device_type 'Bruker Kappa APEX-II CCD'
_diffrn_measurement_method '\f and \w scans'
_diffrn_radiation_monochromator 'TRIUMPH curved graphite'
_diffrn_radiation_source 'fine-focus sealed tube'
_diffrn_radiation_type MoK\a
_diffrn_radiation_wavelength 0.71073
_diffrn_reflns_av_R_equivalents 0.1008
_diffrn_reflns_av_unetI/netI 0.1046
_diffrn_reflns_Laue_measured_fraction_full 1.000
_diffrn_reflns_Laue_measured_fraction_max 0.999
_diffrn_reflns_limit_h_max 11
_diffrn_reflns_limit_h_min -17
_diffrn_reflns_limit_k_max 28
_diffrn_reflns_limit_k_min -27
_diffrn_reflns_limit_l_max 14
_diffrn_reflns_limit_l_min -14
_diffrn_reflns_number 33888
_diffrn_reflns_point_group_measured_fraction_full 1.000
_diffrn_reflns_point_group_measured_fraction_max 0.999
_diffrn_reflns_theta_full 25.242
_diffrn_reflns_theta_max 28.346
_diffrn_reflns_theta_min 1.819
_exptl_absorpt_coefficient_mu 1.803
_exptl_absorpt_correction_T_max 0.900
_exptl_absorpt_correction_T_min 0.764
_exptl_absorpt_correction_type multi-scan
_exptl_absorpt_process_details 'SADABS (Krause <i>et al.</i>, 2015)'
_exptl_crystal_colour orange
_exptl_crystal_density_diffrn 1.565
_exptl_crystal_description plate
_exptl_crystal_F_000 1480
_exptl_crystal_size_max 0.220
_exptl_crystal_size_mid 0.210
_exptl_crystal_size_min 0.060
_refine_diff_density_max 0.904
_refine_diff_density_min -1.989
_refine_diff_density_rms 0.161
_refine_ls_abs_structure_details
;
 Refined as an inversion twin.
;
_refine_ls_abs_structure_Flack 0.49(5)
_refine_ls_extinction_method none
_refine_ls_goodness_of_fit_ref 1.174
_refine_ls_hydrogen_treatment constr
_refine_ls_matrix_type full
_refine_ls_number_parameters 237
_refine_ls_number_reflns 7747
_refine_ls_number_restraints 147
_refine_ls_restrained_S_all 1.169
_refine_ls_R_factor_all 0.1508
_refine_ls_R_factor_gt 0.1060
_refine_ls_shift/su_max 0.000
_refine_ls_shift/su_mean 0.000
_refine_ls_structure_factor_coef Fsqd
_refine_ls_weighting_details 'w=1/[\s^2^(Fo^2^)+39.5790P] where P=(Fo^2^+2Fc^2^)/3'
_refine_ls_weighting_scheme calc
_refine_ls_wR_factor_gt 0.2107
_refine_ls_wR_factor_ref 0.2270
_reflns_Friedel_coverage 0.904
_reflns_Friedel_fraction_full 1.000
_reflns_Friedel_fraction_max 0.999
_reflns_number_gt 5305
_reflns_number_total 7747
_reflns_threshold_expression 'I > 2\s(I)'
_cod_data_source_file d3dt02397d2.cif
_cod_data_source_block 4b
_cod_database_code 7713848
_shelx_shelxl_version_number 2018/1
_shelx_space_group_comment
;
The symmetry employed for this shelxl refinement is uniquely defined
by the following loop, which should always be used as a source of
symmetry information in preference to the above space-group names.
They are only intended as comments.
;
_shelx_estimated_absorpt_t_min 0.692
_shelx_estimated_absorpt_t_max 0.900

loop_
_space_group_symop_operation_xyz
'x, y, z'
'-x, -y, z+1/2'
'x+1/2, -y+1/2, z'
'-x+1/2, y+1/2, z+1/2'

loop_
_atom_site_label
_atom_site_type_symbol
_atom_site_fract_x
_atom_site_fract_y
_atom_site_fract_z
_atom_site_U_iso_or_equiv
_atom_site_adp_type
_atom_site_occupancy
_atom_site_site_symmetry_order
_atom_site_calc_flag
_atom_site_refinement_flags_posn
_atom_site_refinement_flags_adp
_atom_site_refinement_flags_occupancy
_atom_site_disorder_assembly
_atom_site_disorder_group
Ru1 Ru 0.71476(11) 0.50013(10) 0.8717(5) 0.0213(3) Uani 0.671(2) 1 d D . P A 1
Se1 Se 0.6244(2) 0.55939(12) 0.7044(4) 0.0365(7) Uani 0.671(2) 1 d D . P A 1
P1 P 0.6360(6) 0.4086(4) 0.8213(7) 0.0177(13) Uani 0.671(2) 1 d D . P A 1
P2 P 0.8546(5) 0.4872(3) 0.7513(8) 0.0213(9) Uani 0.671(2) 1 d D . P A 1
N1 N 0.6326(19) 0.6909(5) 0.800(2) 0.059(6) Uiso 0.671(2) 1 d D . P A 1
C1 C 0.4945(7) 0.4092(7) 0.8096(18) 0.023(6) Uiso 0.671(2) 1 d DG . P A 1
C2 C 0.4438(9) 0.4623(6) 0.8511(15) 0.018(4) Uiso 0.671(2) 1 d G . P A 1
H2 H 0.481340 0.498173 0.875776 0.021 Uiso 0.671(2) 1 calc R U P A 1
C3 C 0.3384(9) 0.4628(6) 0.8563(16) 0.024(5) Uiso 0.671(2) 1 d G . P A 1
H3 H 0.303786 0.499131 0.884649 0.029 Uiso 0.671(2) 1 calc R U P A 1
C4 C 0.2835(7) 0.4103(8) 0.8202(18) 0.030(9) Uiso 0.671(2) 1 d G . P A 1
H4 H 0.211431 0.410702 0.823795 0.036 Uiso 0.671(2) 1 calc R U P A 1
C5 C 0.3341(11) 0.3572(6) 0.7788(17) 0.022(5) Uiso 0.671(2) 1 d G . P A 1
H5 H 0.296630 0.321315 0.754065 0.026 Uiso 0.671(2) 1 calc R U P A 1
C6 C 0.4396(11) 0.3566(6) 0.7735(18) 0.020(6) Uiso 0.671(2) 1 d G . P A 1
H6 H 0.474185 0.320357 0.745190 0.024 Uiso 0.671(2) 1 calc R U P A 1
C7 C 0.6589(12) 0.3683(7) 0.6745(10) 0.017(4) Uiso 0.671(2) 1 d DG . P A 1
C8 C 0.6165(12) 0.3973(6) 0.5743(14) 0.023(5) Uiso 0.671(2) 1 d G . P A 1
H8 H 0.579050 0.435234 0.583380 0.028 Uiso 0.671(2) 1 calc R U P A 1
C9 C 0.6288(14) 0.3709(8) 0.4609(11) 0.043(7) Uiso 0.671(2) 1 d G . P A 1
H9 H 0.599840 0.390733 0.392419 0.052 Uiso 0.671(2) 1 calc R U P A 1
C10 C 0.6836(14) 0.3155(8) 0.4476(11) 0.024(5) Uiso 0.671(2) 1 d G . P A 1
H10 H 0.691992 0.297412 0.370122 0.029 Uiso 0.671(2) 1 calc R U P A 1
C11 C 0.7259(14) 0.2865(7) 0.5478(14) 0.038(7) Uiso 0.671(2) 1 d G . P A 1
H11 H 0.763355 0.248591 0.538786 0.045 Uiso 0.671(2) 1 calc R U P A 1
C12 C 0.7136(13) 0.3129(7) 0.6613(12) 0.030(6) Uiso 0.671(2) 1 d G . P A 1
H12 H 0.742566 0.293091 0.729748 0.036 Uiso 0.671(2) 1 calc R U P A 1
C13 C 0.6575(11) 0.3473(6) 0.9354(12) 0.018(4) Uiso 0.671(2) 1 d DG . P A 1
C14 C 0.5821(9) 0.3326(7) 1.0183(14) 0.022(5) Uiso 0.671(2) 1 d G . P A 1
H14 H 0.517184 0.351888 1.012412 0.027 Uiso 0.671(2) 1 calc R U P A 1
C15 C 0.6017(10) 0.2898(7) 1.1099(13) 0.029(6) Uiso 0.671(2) 1 d G . P A 1
H15 H 0.550145 0.279787 1.166538 0.035 Uiso 0.671(2) 1 calc R U P A 1
C16 C 0.6967(11) 0.2617(6) 1.1185(12) 0.023(5) Uiso 0.671(2) 1 d G . P A 1
H16 H 0.710044 0.232391 1.181103 0.028 Uiso 0.671(2) 1 calc R U P A 1
C17 C 0.7721(9) 0.2763(7) 1.0356(14) 0.026(5) Uiso 0.671(2) 1 d G . P A 1
H17 H 0.836983 0.257094 1.041541 0.031 Uiso 0.671(2) 1 calc R U P A 1
C18 C 0.7525(10) 0.3192(7) 0.9441(12) 0.018(5) Uiso 0.671(2) 1 d G . P A 1
H18 H 0.804023 0.329195 0.887414 0.022 Uiso 0.671(2) 1 calc R U P A 1
C19 C 0.9352(14) 0.4181(7) 0.7770(16) 0.024(7) Uiso 0.671(2) 1 d DG . P A 1
C20 C 0.9669(13) 0.4059(7) 0.8939(13) 0.022(5) Uiso 0.671(2) 1 d G . P A 1
H20 H 0.948817 0.433786 0.957206 0.026 Uiso 0.671(2) 1 calc R U P A 1
C21 C 1.0251(13) 0.3529(8) 0.9184(12) 0.034(6) Uiso 0.671(2) 1 d G . P A 1
H21 H 1.046746 0.344549 0.998298 0.040 Uiso 0.671(2) 1 calc R U P A 1
C22 C 1.0515(12) 0.3121(6) 0.8258(17) 0.022(5) Uiso 0.671(2) 1 d G . P A 1
H22 H 1.091268 0.275901 0.842483 0.027 Uiso 0.671(2) 1 calc R U P A 1
C23 C 1.0198(13) 0.3244(7) 0.7088(14) 0.040(6) Uiso 0.671(2) 1 d G . P A 1
H23 H 1.037862 0.296490 0.645573 0.048 Uiso 0.671(2) 1 calc R U P A 1
C24 C 0.9616(13) 0.3774(8) 0.6844(11) 0.025(5) Uiso 0.671(2) 1 d G . P A 1
H24 H 0.939934 0.385726 0.604478 0.030 Uiso 0.671(2) 1 calc R U P A 1
C25 C 0.9473(10) 0.5525(5) 0.7752(15) 0.018(3) Uiso 0.671(2) 1 d DG . P A 1
C26 C 1.0506(11) 0.5432(5) 0.7937(17) 0.023(7) Uiso 0.671(2) 1 d G . P A 1
H26 H 1.077013 0.501698 0.799128 0.028 Uiso 0.671(2) 1 calc R U P A 1
C27 C 1.1153(8) 0.5945(7) 0.8043(19) 0.021(3) Uiso 0.671(2) 1 d G . P A 1
H27 H 1.185900 0.588122 0.816973 0.025 Uiso 0.671(2) 1 calc R U P A 1
C28 C 1.0767(9) 0.6552(5) 0.7964(19) 0.028(6) Uiso 0.671(2) 1 d G . P A 1
H28 H 1.120864 0.690243 0.803680 0.034 Uiso 0.671(2) 1 calc R U P A 1
C29 C 0.9733(10) 0.6645(4) 0.7779(17) 0.028(5) Uiso 0.671(2) 1 d G . P A 1
H29 H 0.946939 0.705942 0.772543 0.034 Uiso 0.671(2) 1 calc R U P A 1
C30 C 0.9087(8) 0.6131(6) 0.7673(14) 0.023(5) Uiso 0.671(2) 1 d G . P A 1
H30 H 0.838049 0.619519 0.754698 0.028 Uiso 0.671(2) 1 calc R U P A 1
C31 C 0.839(2) 0.4925(16) 0.588(2) 0.050(8) Uiso 0.671(2) 1 d D . P A 1
H31A H 0.795821 0.528794 0.568490 0.074 Uiso 0.671(2) 1 calc R U P A 1
H31B H 0.905184 0.497468 0.549749 0.074 Uiso 0.671(2) 1 calc R U P A 1
H31C H 0.806195 0.454043 0.558156 0.074 Uiso 0.671(2) 1 calc R U P A 1
C32 C 0.6281(17) 0.6398(3) 0.7680(13) 0.026(5) Uiso 0.671(2) 1 d D . P A 1
C33 C 0.7467(14) 0.4752(10) 1.0598(15) 0.024(5) Uiso 0.671(2) 1 d D . P A 1
H33 H 0.768683 0.434187 1.081019 0.028 Uiso 0.671(2) 1 calc R U P A 1
C34 C 0.6443(15) 0.4961(10) 1.0527(14) 0.027(5) Uiso 0.671(2) 1 d D . P A 1
H34 H 0.585207 0.472117 1.069987 0.033 Uiso 0.671(2) 1 calc R U P A 1
C35 C 0.6479(16) 0.5596(9) 1.0149(18) 0.037(7) Uiso 0.671(2) 1 d D . P A 1
H35 H 0.589788 0.585381 1.003107 0.044 Uiso 0.671(2) 1 calc R U P A 1
C36 C 0.7485(14) 0.5796(8) 0.9969(18) 0.021(5) Uiso 0.671(2) 1 d D . P A 1
H36 H 0.770672 0.619605 0.969336 0.025 Uiso 0.671(2) 1 calc R U P A 1
C37 C 0.8103(13) 0.5268(8) 1.0293(15) 0.015(4) Uiso 0.671(2) 1 d D . P A 1
H37 H 0.882490 0.526395 1.030156 0.018 Uiso 0.671(2) 1 calc R U P A 1
Ru1A Ru 0.7138(3) 0.50056(18) 0.7266(6) 0.0213(3) Uani 0.329(2) 1 d D . P A 2
Se1A Se 0.6232(5) 0.5544(2) 0.8996(6) 0.0391(17) Uani 0.329(2) 1 d D . P A 2
P1A P 0.6352(13) 0.4066(8) 0.7727(13) 0.0177(13) Uani 0.329(2) 1 d D . P A 2
P2A P 0.8559(9) 0.4858(5) 0.8412(13) 0.0213(9) Uani 0.329(2) 1 d D . P A 2
N1A N 0.654(4) 0.6912(6) 0.847(4) 0.059(6) Uiso 0.329(2) 1 d D . P A 2
C1A C 0.4940(15) 0.4098(16) 0.770(4) 0.012(9) Uiso 0.329(2) 1 d DG . P A 2
C2A C 0.437(2) 0.4627(13) 0.742(3) 0.052(18) Uiso 0.329(2) 1 d G . P A 2
H2A H 0.469473 0.499756 0.713647 0.063 Uiso 0.329(2) 1 calc R U P A 2
C3A C 0.332(2) 0.4614(14) 0.754(3) 0.025(11) Uiso 0.329(2) 1 d G . P A 2
H3A H 0.292730 0.497616 0.735292 0.030 Uiso 0.329(2) 1 calc R U P A 2
C4A C 0.2840(15) 0.4072(17) 0.795(4) 0.037(19) Uiso 0.329(2) 1 d G . P A 2
H4A H 0.212261 0.406358 0.804020 0.044 Uiso 0.329(2) 1 calc R U P A 2
C5A C 0.341(2) 0.3543(14) 0.823(4) 0.029(13) Uiso 0.329(2) 1 d G . P A 2
H5A H 0.308535 0.317240 0.851103 0.035 Uiso 0.329(2) 1 calc R U P A 2
C6A C 0.446(2) 0.3556(14) 0.810(4) 0.044(18) Uiso 0.329(2) 1 d G . P A 2
H6A H 0.485279 0.319379 0.829459 0.052 Uiso 0.329(2) 1 calc R U P A 2
C7A C 0.656(2) 0.3484(14) 0.649(2) 0.021(10) Uiso 0.329(2) 1 d DG . P A 2
C8A C 0.5747(19) 0.3323(17) 0.576(3) 0.046(16) Uiso 0.329(2) 1 d G . P A 2
H8A H 0.509501 0.349868 0.590138 0.056 Uiso 0.329(2) 1 calc R U P A 2
C9A C 0.589(2) 0.2904(18) 0.481(3) 0.044(15) Uiso 0.329(2) 1 d G . P A 2
H9A H 0.532869 0.279358 0.430938 0.053 Uiso 0.329(2) 1 calc R U P A 2
C10A C 0.684(3) 0.2646(15) 0.460(3) 0.037(13) Uiso 0.329(2) 1 d G . P A 2
H10A H 0.693384 0.236012 0.395130 0.045 Uiso 0.329(2) 1 calc R U P A 2
C11A C 0.765(2) 0.2808(15) 0.533(3) 0.032(12) Uiso 0.329(2) 1 d G . P A 2
H11A H 0.830533 0.263177 0.518521 0.038 Uiso 0.329(2) 1 calc R U P A 2
C12A C 0.751(2) 0.3227(14) 0.628(2) 0.016(9) Uiso 0.329(2) 1 d G . P A 2
H12A H 0.807167 0.333687 0.677722 0.019 Uiso 0.329(2) 1 calc R U P A 2
C13A C 0.657(3) 0.3650(15) 0.916(2) 0.018(4) Uiso 0.329(2) 1 d DG . P A 2
C14A C 0.610(3) 0.3907(14) 1.017(3) 0.053(17) Uiso 0.329(2) 1 d G . P A 2
H14A H 0.566100 0.425716 1.008537 0.064 Uiso 0.329(2) 1 calc R U P A 2
C15A C 0.629(3) 0.3652(16) 1.130(2) 0.030(12) Uiso 0.329(2) 1 d G . P A 2
H15A H 0.596781 0.382712 1.198883 0.036 Uiso 0.329(2) 1 calc R U P A 2
C16A C 0.693(3) 0.3139(17) 1.142(2) 0.034(13) Uiso 0.329(2) 1 d G . P A 2
H16A H 0.705740 0.296477 1.219286 0.041 Uiso 0.329(2) 1 calc R U P A 2
C17A C 0.740(3) 0.2883(15) 1.041(3) 0.043(16) Uiso 0.329(2) 1 d G . P A 2
H17A H 0.784018 0.253246 1.049343 0.052 Uiso 0.329(2) 1 calc R U P A 2
C18A C 0.722(3) 0.3138(16) 0.928(2) 0.022(11) Uiso 0.329(2) 1 d G . P A 2
H18A H 0.753339 0.296249 0.858995 0.027 Uiso 0.329(2) 1 calc R U P A 2
C19A C 0.938(3) 0.4172(13) 0.808(4) 0.015(11) Uiso 0.329(2) 1 d DG . P A 2
C20A C 0.975(3) 0.3774(17) 0.896(2) 0.047(16) Uiso 0.329(2) 1 d G . P A 2
H20A H 0.960862 0.385639 0.978747 0.057 Uiso 0.329(2) 1 calc R U P A 2
C21A C 1.034(3) 0.3256(15) 0.865(3) 0.033(11) Uiso 0.329(2) 1 d G . P A 2
H21A H 1.059146 0.298360 0.925297 0.039 Uiso 0.329(2) 1 calc R U P A 2
C22A C 1.054(2) 0.3135(12) 0.744(4) 0.032(12) Uiso 0.329(2) 1 d G . P A 2
H22A H 1.094305 0.278099 0.722589 0.039 Uiso 0.329(2) 1 calc R U P A 2
C23A C 1.017(3) 0.3533(17) 0.656(2) 0.025(10) Uiso 0.329(2) 1 d G . P A 2
H23A H 1.031179 0.345116 0.573330 0.030 Uiso 0.329(2) 1 calc R U P A 2
C24A C 0.959(3) 0.4052(16) 0.687(3) 0.051(17) Uiso 0.329(2) 1 d G . P A 2
H24A H 0.932895 0.432396 0.626778 0.062 Uiso 0.329(2) 1 calc R U P A 2
C25A C 0.944(2) 0.5536(10) 0.836(3) 0.018(3) Uiso 0.329(2) 1 d DG . P A 2
C26A C 0.9078(16) 0.6114(13) 0.875(3) 0.036(11) Uiso 0.329(2) 1 d G . P A 2
H26A H 0.841224 0.614568 0.907098 0.044 Uiso 0.329(2) 1 calc R U P A 2
C27A C 0.969(2) 0.6646(9) 0.866(3) 0.022(8) Uiso 0.329(2) 1 d G . P A 2
H27A H 0.943831 0.704074 0.893114 0.026 Uiso 0.329(2) 1 calc R U P A 2
C28A C 1.066(2) 0.6599(11) 0.819(3) 0.024(13) Uiso 0.329(2) 1 d G . P A 2
H28A H 1.107775 0.696262 0.813226 0.029 Uiso 0.329(2) 1 calc R U P A 2
C29A C 1.1026(18) 0.6021(14) 0.780(3) 0.021(3) Uiso 0.329(2) 1 d G . P A 2
H29A H 1.169114 0.598944 0.747323 0.025 Uiso 0.329(2) 1 calc R U P A 2
C30A C 1.042(2) 0.5489(11) 0.788(3) 0.027(15) Uiso 0.329(2) 1 d G . P A 2
H30A H 1.066508 0.509437 0.761306 0.032 Uiso 0.329(2) 1 calc R U P A 2
C31A C 0.846(5) 0.478(3) 1.004(3) 0.043(15) Uiso 0.329(2) 1 d D . P A 2
H31D H 0.804135 0.512537 1.036212 0.065 Uiso 0.329(2) 1 calc R U P A 2
H31E H 0.815674 0.437889 1.024924 0.065 Uiso 0.329(2) 1 calc R U P A 2
H31F H 0.914443 0.481013 1.040004 0.065 Uiso 0.329(2) 1 calc R U P A 2
C32A C 0.642(3) 0.6386(5) 0.864(3) 0.023(9) Uiso 0.329(2) 1 d D . P A 2
C33A C 0.749(3) 0.4825(19) 0.535(2) 0.031(12) Uiso 0.329(2) 1 d D . P A 2
H33A H 0.768991 0.442123 0.507291 0.037 Uiso 0.329(2) 1 calc R U P A 2
C34A C 0.813(3) 0.532(2) 0.577(3) 0.06(2) Uiso 0.329(2) 1 d D . P A 2
H34A H 0.885155 0.530381 0.581075 0.078 Uiso 0.329(2) 1 calc R U P A 2
C35A C 0.751(3) 0.5834(15) 0.612(3) 0.037(14) Uiso 0.329(2) 1 d D . P A 2
H35A H 0.775012 0.622520 0.642056 0.044 Uiso 0.329(2) 1 calc R U P A 2
C36A C 0.647(3) 0.5672(14) 0.597(3) 0.021(10) Uiso 0.329(2) 1 d D . P A 2
H36A H 0.588931 0.591687 0.617009 0.025 Uiso 0.329(2) 1 calc R U P A 2
C37A C 0.648(3) 0.5063(18) 0.543(2) 0.029(11) Uiso 0.329(2) 1 d D . P A 2
H37A H 0.589207 0.484450 0.516412 0.035 Uiso 0.329(2) 1 calc R U P A 2

loop_
_atom_site_aniso_label
_atom_site_aniso_U_11
_atom_site_aniso_U_22
_atom_site_aniso_U_33
_atom_site_aniso_U_23
_atom_site_aniso_U_13
_atom_site_aniso_U_12
Ru1 0.0137(5) 0.0135(4) 0.0367(6) -0.0040(8) -0.0021(10) 0.0002(5)
Se1 0.0241(11) 0.0230(11) 0.0624(19) 0.0058(14) -0.0225(15) 0.0022(11)
P1 0.0092(14) 0.0184(16) 0.026(4) 0.003(4) -0.005(3) -0.0012(12)
P2 0.0169(18) 0.0151(17) 0.032(2) 0.005(3) -0.008(3) -0.0021(14)
Ru1A 0.0137(5) 0.0135(4) 0.0367(6) -0.0040(8) -0.0021(10) 0.0002(5)
Se1A 0.044(3) 0.022(3) 0.052(4) -0.006(2) 0.018(3) 0.001(2)
P1A 0.0092(14) 0.0184(16) 0.026(4) 0.003(4) -0.005(3) -0.0012(12)
P2A 0.0169(18) 0.0151(17) 0.032(2) 0.005(3) -0.008(3) -0.0021(14)

loop_
_atom_type_symbol
_atom_type_description
_atom_type_scat_dispersion_real
_atom_type_scat_dispersion_imag
_atom_type_scat_source
C C 0.0033 0.0016 'International Tables Vol C Tables 4.2.6.8 and 6.1.1.4'
H H 0.0000 0.0000 'International Tables Vol C Tables 4.2.6.8 and 6.1.1.4'
N N 0.0061 0.0033 'International Tables Vol C Tables 4.2.6.8 and 6.1.1.4'
P P 0.1023 0.0942 'International Tables Vol C Tables 4.2.6.8 and 6.1.1.4'
Ru Ru -1.2594 0.8363 'International Tables Vol C Tables 4.2.6.8 and 6.1.1.4'
Se Se -0.0929 2.2259 'International Tables Vol C Tables 4.2.6.8 and 6.1.1.4'

loop_
_geom_angle_atom_site_label_1
_geom_angle_atom_site_label_2
_geom_angle_atom_site_label_3
_geom_angle
_geom_angle_site_symmetry_1
_geom_angle_site_symmetry_3
_geom_angle_publ_flag
C33 Ru1 C35 62.0(8) . . ?
C33 Ru1 C34 37.6(5) . . ?
C35 Ru1 C34 37.3(5) . . ?
C33 Ru1 C37 37.5(5) . . ?
C35 Ru1 C37 61.0(8) . . ?
C34 Ru1 C37 62.2(7) . . ?
C33 Ru1 C36 63.4(7) . . ?
C35 Ru1 C36 36.8(5) . . ?
C34 Ru1 C36 63.1(7) . . ?
C37 Ru1 C36 37.4(5) . . ?
C33 Ru1 P1 96.6(6) . . ?
C35 Ru1 P1 119.0(6) . . ?
C34 Ru1 P1 90.0(6) . . ?
C37 Ru1 P1 131.9(5) . . ?
C36 Ru1 P1 153.0(6) . . ?
C33 Ru1 P2 111.9(5) . . ?
C35 Ru1 P2 143.8(6) . . ?
C34 Ru1 P2 149.4(5) . . ?
C37 Ru1 P2 92.0(5) . . ?
C36 Ru1 P2 107.2(5) . . ?
P1 Ru1 P2 96.9(3) . . ?
C33 Ru1 Se1 154.8(5) . . ?
C35 Ru1 Se1 93.2(6) . . ?
C34 Ru1 Se1 119.2(5) . . ?
C37 Ru1 Se1 135.4(4) . . ?
C36 Ru1 Se1 100.0(5) . . ?
P1 Ru1 Se1 91.8(2) . . ?
P2 Ru1 Se1 90.5(2) . . ?
C32 Se1 Ru1 99.6(6) . . ?
C13 P1 C7 104.6(8) . . ?
C13 P1 C1 101.8(8) . . ?
C7 P1 C1 95.9(8) . . ?
C13 P1 Ru1 111.5(6) . . ?
C7 P1 Ru1 122.3(6) . . ?
C1 P1 Ru1 117.8(6) . . ?
C31 P2 C19 105.7(12) . . ?
C31 P2 C25 99.8(12) . . ?
C19 P2 C25 101.3(8) . . ?
C31 P2 Ru1 118.6(10) . . ?
C19 P2 Ru1 118.1(7) . . ?
C25 P2 Ru1 110.6(6) . . ?
C2 C1 C6 120.0 . . ?
C2 C1 P1 117.4(9) . . ?
C6 C1 P1 122.2(9) . . ?
C3 C2 C1 120.0 . . ?
C3 C2 H2 120.0 . . ?
C1 C2 H2 120.0 . . ?
C2 C3 C4 120.0 . . ?
C2 C3 H3 120.0 . . ?
C4 C3 H3 120.0 . . ?
C5 C4 C3 120.0 . . ?
C5 C4 H4 120.0 . . ?
C3 C4 H4 120.0 . . ?
C4 C5 C6 120.0 . . ?
C4 C5 H5 120.0 . . ?
C6 C5 H5 120.0 . . ?
C5 C6 C1 120.0 . . ?
C5 C6 H6 120.0 . . ?
C1 C6 H6 120.0 . . ?
C8 C7 C12 120.0 . . ?
C8 C7 P1 115.6(9) . . ?
C12 C7 P1 124.4(9) . . ?
C9 C8 C7 120.0 . . ?
C9 C8 H8 120.0 . . ?
C7 C8 H8 120.0 . . ?
C10 C9 C8 120.0 . . ?
C10 C9 H9 120.0 . . ?
C8 C9 H9 120.0 . . ?
C9 C10 C11 120.0 . . ?
C9 C10 H10 120.0 . . ?
C11 C10 H10 120.0 . . ?
C10 C11 C12 120.0 . . ?
C10 C11 H11 120.0 . . ?
C12 C11 H11 120.0 . . ?
C11 C12 C7 120.0 . . ?
C11 C12 H12 120.0 . . ?
C7 C12 H12 120.0 . . ?
C14 C13 C18 120.0 . . ?
C14 C13 P1 120.4(8) . . ?
C18 C13 P1 119.4(8) . . ?
C13 C14 C15 120.0 . . ?
C13 C14 H14 120.0 . . ?
C15 C14 H14 120.0 . . ?
C16 C15 C14 120.0 . . ?
C16 C15 H15 120.0 . . ?
C14 C15 H15 120.0 . . ?
C17 C16 C15 120.0 . . ?
C17 C16 H16 120.0 . . ?
C15 C16 H16 120.0 . . ?
C16 C17 C18 120.0 . . ?
C16 C17 H17 120.0 . . ?
C18 C17 H17 120.0 . . ?
C17 C18 C13 120.0 . . ?
C17 C18 H18 120.0 . . ?
C13 C18 H18 120.0 . . ?
C20 C19 C24 120.0 . . ?
C20 C19 P2 118.0(10) . . ?
C24 C19 P2 122.0(10) . . ?
C19 C20 C21 120.0 . . ?
C19 C20 H20 120.0 . . ?
C21 C20 H20 120.0 . . ?
C20 C21 C22 120.0 . . ?
C20 C21 H21 120.0 . . ?
C22 C21 H21 120.0 . . ?
C23 C22 C21 120.0 . . ?
C23 C22 H22 120.0 . . ?
C21 C22 H22 120.0 . . ?
C24 C23 C22 120.0 . . ?
C24 C23 H23 120.0 . . ?
C22 C23 H23 120.0 . . ?
C23 C24 C19 120.0 . . ?
C23 C24 H24 120.0 . . ?
C19 C24 H24 120.0 . . ?
C26 C25 C30 120.0 . . ?
C26 C25 P2 123.7(8) . . ?
C30 C25 P2 116.2(8) . . ?
C27 C26 C25 120.0 . . ?
C27 C26 H26 120.0 . . ?
C25 C26 H26 120.0 . . ?
C26 C27 C28 120.0 . . ?
C26 C27 H27 120.0 . . ?
C28 C27 H27 120.0 . . ?
C29 C28 C27 120.0 . . ?
C29 C28 H28 120.0 . . ?
C27 C28 H28 120.0 . . ?
C30 C29 C28 120.0 . . ?
C30 C29 H29 120.0 . . ?
C28 C29 H29 120.0 . . ?
C29 C30 C25 120.0 . . ?
C29 C30 H30 120.0 . . ?
C25 C30 H30 120.0 . . ?
P2 C31 H31A 109.5 . . ?
P2 C31 H31B 109.5 . . ?
H31A C31 H31B 109.5 . . ?
P2 C31 H31C 109.5 . . ?
H31A C31 H31C 109.5 . . ?
H31B C31 H31C 109.5 . . ?
N1 C32 Se1 175.5(17) . . ?
C34 C33 C37 107.8(16) . . ?
C34 C33 Ru1 72.0(8) . . ?
C37 C33 Ru1 72.5(8) . . ?
C34 C33 H33 126.1 . . ?
C37 C33 H33 126.1 . . ?
Ru1 C33 H33 121.1 . . ?
C35 C34 C33 106.4(17) . . ?
C35 C34 Ru1 71.3(8) . . ?
C33 C34 Ru1 70.4(8) . . ?
C35 C34 H34 126.8 . . ?
C33 C34 H34 126.8 . . ?
Ru1 C34 H34 123.2 . . ?
C36 C35 C34 111.3(17) . . ?
C36 C35 Ru1 72.4(8) . . ?
C34 C35 Ru1 71.4(8) . . ?
C36 C35 H35 124.4 . . ?
C34 C35 H35 124.4 . . ?
Ru1 C35 H35 123.4 . . ?
C35 C36 C37 105.2(16) . . ?
C35 C36 Ru1 70.8(8) . . ?
C37 C36 Ru1 71.1(8) . . ?
C35 C36 H36 127.4 . . ?
C37 C36 H36 127.4 . . ?
Ru1 C36 H36 122.5 . . ?
C33 C37 C36 109.2(15) . . ?
C33 C37 Ru1 70.0(8) . . ?
C36 C37 Ru1 71.5(8) . . ?
C33 C37 H37 125.4 . . ?
C36 C37 H37 125.4 . . ?
Ru1 C37 H37 124.7 . . ?
C36A Ru1A C33A 64.2(13) . . ?
C36A Ru1A C34A 63.5(13) . . ?
C33A Ru1A C34A 37.6(6) . . ?
C36A Ru1A C37A 37.5(6) . . ?
C33A Ru1A C37A 37.5(6) . . ?
C34A Ru1A C37A 61.6(14) . . ?
C36A Ru1A C35A 37.5(6) . . ?
C33A Ru1A C35A 62.8(12) . . ?
C34A Ru1A C35A 37.5(6) . . ?
C37A Ru1A C35A 61.2(15) . . ?
C36A Ru1A P2A 141.3(10) . . ?
C33A Ru1A P2A 110.0(11) . . ?
C34A Ru1A P2A 88.6(13) . . ?
C37A Ru1A P2A 147.1(11) . . ?
C35A Ru1A P2A 104.3(11) . . ?
C36A Ru1A P1A 121.4(10) . . ?
C33A Ru1A P1A 99.0(12) . . ?
C34A Ru1A P1A 133.7(12) . . ?
C37A Ru1A P1A 94.4(12) . . ?
C35A Ru1A P1A 155.5(12) . . ?
P2A Ru1A P1A 97.1(5) . . ?
C36A Ru1A Se1A 91.0(10) . . ?
C33A Ru1A Se1A 154.9(10) . . ?
C34A Ru1A Se1A 135.3(11) . . ?
C37A Ru1A Se1A 119.2(9) . . ?
C35A Ru1A Se1A 100.2(11) . . ?
P2A Ru1A Se1A 91.5(4) . . ?
P1A Ru1A Se1A 90.7(4) . . ?
C32A Se1A Ru1A 102.4(12) . . ?
C13A P1A C1A 100.8(19) . . ?
C13A P1A C7A 107.1(18) . . ?
C1A P1A C7A 99.0(17) . . ?
C13A P1A Ru1A 122.6(14) . . ?
C1A P1A Ru1A 114.4(13) . . ?
C7A P1A Ru1A 110.1(13) . . ?
C31A P2A C19A 100(2) . . ?
C31A P2A C25A 98(2) . . ?
C19A P2A C25A 104.0(17) . . ?
C31A P2A Ru1A 121(2) . . ?
C19A P2A Ru1A 118.3(14) . . ?
C25A P2A Ru1A 112.8(12) . . ?
C2A C1A C6A 120.0 . . ?
C2A C1A P1A 125(2) . . ?
C6A C1A P1A 115(2) . . ?
C3A C2A C1A 120.0 . . ?
C3A C2A H2A 120.0 . . ?
C1A C2A H2A 120.0 . . ?
C4A C3A C2A 120.0 . . ?
C4A C3A H3A 120.0 . . ?
C2A C3A H3A 120.0 . . ?
C3A C4A C5A 120.0 . . ?
C3A C4A H4A 120.0 . . ?
C5A C4A H4A 120.0 . . ?
C4A C5A C6A 120.0 . . ?
C4A C5A H5A 120.0 . . ?
C6A C5A H5A 120.0 . . ?
C5A C6A C1A 120.0 . . ?
C5A C6A H6A 120.0 . . ?
C1A C6A H6A 120.0 . . ?
C8A C7A C12A 120.0 . . ?
C8A C7A P1A 118.7(18) . . ?
C12A C7A P1A 121.3(18) . . ?
C9A C8A C7A 120.0 . . ?
C9A C8A H8A 120.0 . . ?
C7A C8A H8A 120.0 . . ?
C8A C9A C10A 120.0 . . ?
C8A C9A H9A 120.0 . . ?
C10A C9A H9A 120.0 . . ?
C11A C10A C9A 120.0 . . ?
C11A C10A H10A 120.0 . . ?
C9A C10A H10A 120.0 . . ?
C10A C11A C12A 120.0 . . ?
C10A C11A H11A 120.0 . . ?
C12A C11A H11A 120.0 . . ?
C11A C12A C7A 120.0 . . ?
C11A C12A H12A 120.0 . . ?
C7A C12A H12A 120.0 . . ?
C14A C13A C18A 120.0 . . ?
C14A C13A P1A 116(2) . . ?
C18A C13A P1A 124(2) . . ?
C15A C14A C13A 120.0 . . ?
C15A C14A H14A 120.0 . . ?
C13A C14A H14A 120.0 . . ?
C16A C15A C14A 120.0 . . ?
C16A C15A H15A 120.0 . . ?
C14A C15A H15A 120.0 . . ?
C15A C16A C17A 120.0 . . ?
C15A C16A H16A 120.0 . . ?
C17A C16A H16A 120.0 . . ?
C18A C17A C16A 120.0 . . ?
C18A C17A H17A 120.0 . . ?
C16A C17A H17A 120.0 . . ?
C17A C18A C13A 120.0 . . ?
C17A C18A H18A 120.0 . . ?
C13A C18A H18A 120.0 . . ?
C20A C19A C24A 120.0 . . ?
C20A C19A P2A 123(2) . . ?
C24A C19A P2A 117(2) . . ?
C21A C20A C19A 120.0 . . ?
C21A C20A H20A 120.0 . . ?
C19A C20A H20A 120.0 . . ?
C20A C21A C22A 120.0 . . ?
C20A C21A H21A 120.0 . . ?
C22A C21A H21A 120.0 . . ?
C21A C22A C23A 120.0 . . ?
C21A C22A H22A 120.0 . . ?
C23A C22A H22A 120.0 . . ?
C24A C23A C22A 120.0 . . ?
C24A C23A H23A 120.0 . . ?
C22A C23A H23A 120.0 . . ?
C23A C24A C19A 120.0 . . ?
C23A C24A H24A 120.0 . . ?
C19A C24A H24A 120.0 . . ?
C26A C25A C30A 120.0 . . ?
C26A C25A P2A 117.5(17) . . ?
C30A C25A P2A 122.4(17) . . ?
C25A C26A C27A 120.0 . . ?
C25A C26A H26A 120.0 . . ?
C27A C26A H26A 120.0 . . ?
C26A C27A C28A 120.0 . . ?
C26A C27A H27A 120.0 . . ?
C28A C27A H27A 120.0 . . ?
C29A C28A C27A 120.0 . . ?
C29A C28A H28A 120.0 . . ?
C27A C28A H28A 120.0 . . ?
C30A C29A C28A 120.0 . . ?
C30A C29A H29A 120.0 . . ?
C28A C29A H29A 120.0 . . ?
C29A C30A C25A 120.0 . . ?
C29A C30A H30A 120.0 . . ?
C25A C30A H30A 120.0 . . ?
P2A C31A H31D 109.5 . . ?
P2A C31A H31E 109.5 . . ?
H31D C31A H31E 109.5 . . ?
P2A C31A H31F 109.5 . . ?
H31D C31A H31F 109.5 . . ?
H31E C31A H31F 109.5 . . ?
N1A C32A Se1A 177(3) . . ?
C37A C33A C34A 106(3) . . ?
C37A C33A Ru1A 71.5(10) . . ?
C34A C33A Ru1A 71.3(10) . . ?
C37A C33A H33A 127.1 . . ?
C34A C33A H33A 127.1 . . ?
Ru1A C33A H33A 121.8 . . ?
C35A C34A C33A 108(3) . . ?
C35A C34A Ru1A 71.6(10) . . ?
C33A C34A Ru1A 71.1(10) . . ?
C35A C34A H34A 125.8 . . ?
C33A C34A H34A 125.8 . . ?
Ru1A C34A H34A 123.1 . . ?
C36A C35A C34A 109(3) . . ?
C36A C35A Ru1A 70.7(10) . . ?
C34A C35A Ru1A 70.9(10) . . ?
C36A C35A H35A 125.3 . . ?
C34A C35A H35A 125.3 . . ?
Ru1A C35A H35A 124.7 . . ?
C35A C36A C37A 105(3) . . ?
C35A C36A Ru1A 71.9(10) . . ?
C37A C36A Ru1A 71.6(10) . . ?
C35A C36A H36A 127.4 . . ?
C37A C36A H36A 127.4 . . ?
Ru1A C36A H36A 121.0 . . ?
C33A C37A C36A 111(3) . . ?
C33A C37A Ru1A 71.0(10) . . ?
C36A C37A Ru1A 70.8(10) . . ?
C33A C37A H37A 124.4 . . ?
C36A C37A H37A 124.4 . . ?
Ru1A C37A H37A 125.3 . . ?

loop_
_geom_bond_atom_site_label_1
_geom_bond_atom_site_label_2
_geom_bond_distance
_geom_bond_site_symmetry_2
_geom_bond_publ_flag
Ru1 C33 2.197(15) . ?
Ru1 C35 2.216(16) . ?
Ru1 C34 2.217(15) . ?
Ru1 C37 2.230(15) . ?
Ru1 C36 2.235(15) . ?
Ru1 P1 2.276(8) . ?
Ru1 P2 2.292(7) . ?
Ru1 Se1 2.542(4) . ?
Se1 C32 1.8506(13) . ?
P1 C13 1.841(10) . ?
P1 C7 1.867(10) . ?
P1 C1 1.869(10) . ?
P2 C31 1.83(2) . ?
P2 C19 1.834(10) . ?
P2 C25 1.869(10) . ?
N1 C32 1.1476(13) . ?
C1 C2 1.3900 . ?
C1 C6 1.3900 . ?
C2 C3 1.3900 . ?
C2 H2 0.9500 . ?
C3 C4 1.3900 . ?
C3 H3 0.9500 . ?
C4 C5 1.3900 . ?
C4 H4 0.9500 . ?
C5 C6 1.3900 . ?
C5 H5 0.9500 . ?
C6 H6 0.9500 . ?
C7 C8 1.3900 . ?
C7 C12 1.3900 . ?
C8 C9 1.3900 . ?
C8 H8 0.9500 . ?
C9 C10 1.3900 . ?
C9 H9 0.9500 . ?
C10 C11 1.3900 . ?
C10 H10 0.9500 . ?
C11 C12 1.3900 . ?
C11 H11 0.9500 . ?
C12 H12 0.9500 . ?
C13 C14 1.3900 . ?
C13 C18 1.3900 . ?
C14 C15 1.3900 . ?
C14 H14 0.9500 . ?
C15 C16 1.3900 . ?
C15 H15 0.9500 . ?
C16 C17 1.3900 . ?
C16 H16 0.9500 . ?
C17 C18 1.3900 . ?
C17 H17 0.9500 . ?
C18 H18 0.9500 . ?
C19 C20 1.3900 . ?
C19 C24 1.3900 . ?
C20 C21 1.3900 . ?
C20 H20 0.9500 . ?
C21 C22 1.3900 . ?
C21 H21 0.9500 . ?
C22 C23 1.3900 . ?
C22 H22 0.9500 . ?
C23 C24 1.3900 . ?
C23 H23 0.9500 . ?
C24 H24 0.9500 . ?
C25 C26 1.3900 . ?
C25 C30 1.3900 . ?
C26 C27 1.3900 . ?
C26 H26 0.9500 . ?
C27 C28 1.3900 . ?
C27 H27 0.9500 . ?
C28 C29 1.3900 . ?
C28 H28 0.9500 . ?
C29 C30 1.3900 . ?
C29 H29 0.9500 . ?
C30 H30 0.9500 . ?
C31 H31A 0.9800 . ?
C31 H31B 0.9800 . ?
C31 H31C 0.9800 . ?
C33 C34 1.421(18) . ?
C33 C37 1.422(17) . ?
C33 H33 0.9500 . ?
C34 C35 1.417(19) . ?
C34 H34 0.9500 . ?
C35 C36 1.405(18) . ?
C35 H35 0.9500 . ?
C36 C37 1.433(17) . ?
C36 H36 0.9500 . ?
C37 H37 0.9500 . ?
Ru1A C36A 2.210(19) . ?
Ru1A C33A 2.21(2) . ?
Ru1A C34A 2.22(2) . ?
Ru1A C37A 2.22(2) . ?
Ru1A C35A 2.23(2) . ?
Ru1A P2A 2.284(13) . ?
Ru1A P1A 2.308(19) . ?
Ru1A Se1A 2.536(7) . ?
Se1A C32A 1.8502(14) . ?
P1A C13A 1.843(17) . ?
P1A C1A 1.861(17) . ?
P1A C7A 1.872(17) . ?
P2A C31A 1.83(3) . ?
P2A C19A 1.850(16) . ?
P2A C25A 1.855(16) . ?
N1A C32A 1.1472(13) . ?
C1A C2A 1.3900 . ?
C1A C6A 1.3900 . ?
C2A C3A 1.3900 . ?
C2A H2A 0.9500 . ?
C3A C4A 1.3900 . ?
C3A H3A 0.9500 . ?
C4A C5A 1.3900 . ?
C4A H4A 0.9500 . ?
C5A C6A 1.3900 . ?
C5A H5A 0.9500 . ?
C6A H6A 0.9500 . ?
C7A C8A 1.3900 . ?
C7A C12A 1.3900 . ?
C8A C9A 1.3900 . ?
C8A H8A 0.9500 . ?
C9A C10A 1.3900 . ?
C9A H9A 0.9500 . ?
C10A C11A 1.3900 . ?
C10A H10A 0.9500 . ?
C11A C12A 1.3900 . ?
C11A H11A 0.9500 . ?
C12A H12A 0.9500 . ?
C13A C14A 1.3900 . ?
C13A C18A 1.3900 . ?
C14A C15A 1.3900 . ?
C14A H14A 0.9500 . ?
C15A C16A 1.3900 . ?
C15A H15A 0.9500 . ?
C16A C17A 1.3900 . ?
C16A H16A 0.9500 . ?
C17A C18A 1.3900 . ?
C17A H17A 0.9500 . ?
C18A H18A 0.9500 . ?
C19A C20A 1.3900 . ?
C19A C24A 1.3900 . ?
C20A C21A 1.3900 . ?
C20A H20A 0.9500 . ?
C21A C22A 1.3900 . ?
C21A H21A 0.9500 . ?
C22A C23A 1.3900 . ?
C22A H22A 0.9500 . ?
C23A C24A 1.3900 . ?
C23A H23A 0.9500 . ?
C24A H24A 0.9500 . ?
C25A C26A 1.3900 . ?
C25A C30A 1.3900 . ?
C26A C27A 1.3900 . ?
C26A H26A 0.9500 . ?
C27A C28A 1.3900 . ?
C27A H27A 0.9500 . ?
C28A C29A 1.3900 . ?
C28A H28A 0.9500 . ?
C29A C30A 1.3900 . ?
C29A H29A 0.9500 . ?
C30A H30A 0.9500 . ?
C31A H31D 0.9800 . ?
C31A H31E 0.9800 . ?
C31A H31F 0.9800 . ?
C33A C37A 1.42(2) . ?
C33A C34A 1.43(2) . ?
C33A H33A 0.9500 . ?
C34A C35A 1.43(2) . ?
C34A H34A 0.9500 . ?
C35A C36A 1.42(2) . ?
C35A H35A 0.9500 . ?
C36A C37A 1.43(2) . ?
C36A H36A 0.9500 . ?
C37A H37A 0.9500 . ?

loop_
_geom_torsion_atom_site_label_1
_geom_torsion_atom_site_label_2
_geom_torsion_atom_site_label_3
_geom_torsion_atom_site_label_4
_geom_torsion
_geom_torsion_site_symmetry_1
_geom_torsion_site_symmetry_2
_geom_torsion_site_symmetry_3
_geom_torsion_site_symmetry_4
_geom_torsion_publ_flag
C13 P1 C1 C2 112.1(11) . . . . ?
C7 P1 C1 C2 -141.6(10) . . . . ?
Ru1 P1 C1 C2 -10.2(12) . . . . ?
C13 P1 C1 C6 -61.1(11) . . . . ?
C7 P1 C1 C6 45.2(11) . . . . ?
Ru1 P1 C1 C6 176.6(8) . . . . ?
C6 C1 C2 C3 0.0 . . . . ?
P1 C1 C2 C3 -173.3(14) . . . . ?
C1 C2 C3 C4 0.0 . . . . ?
C2 C3 C4 C5 0.0 . . . . ?
C3 C4 C5 C6 0.0 . . . . ?
C4 C5 C6 C1 0.0 . . . . ?
C2 C1 C6 C5 0.0 . . . . ?
P1 C1 C6 C5 173.0(14) . . . . ?
C13 P1 C7 C8 159.8(9) . . . . ?
C1 P1 C7 C8 55.9(11) . . . . ?
Ru1 P1 C7 C8 -72.4(10) . . . . ?
C13 P1 C7 C12 -19.9(13) . . . . ?
C1 P1 C7 C12 -123.9(11) . . . . ?
Ru1 P1 C7 C12 107.8(10) . . . . ?
C12 C7 C8 C9 0.0 . . . . ?
P1 C7 C8 C9 -179.7(12) . . . . ?
C7 C8 C9 C10 0.0 . . . . ?
C8 C9 C10 C11 0.0 . . . . ?
C9 C10 C11 C12 0.0 . . . . ?
C10 C11 C12 C7 0.0 . . . . ?
C8 C7 C12 C11 0.0 . . . . ?
P1 C7 C12 C11 179.7(13) . . . . ?
C7 P1 C13 C14 -123.7(9) . . . . ?
C1 P1 C13 C14 -24.3(11) . . . . ?
Ru1 P1 C13 C14 102.2(9) . . . . ?
C7 P1 C13 C18 61.2(11) . . . . ?
C1 P1 C13 C18 160.6(9) . . . . ?
Ru1 P1 C13 C18 -72.9(9) . . . . ?
C18 C13 C14 C15 0.0 . . . . ?
P1 C13 C14 C15 -175.0(12) . . . . ?
C13 C14 C15 C16 0.0 . . . . ?
C14 C15 C16 C17 0.0 . . . . ?
C15 C16 C17 C18 0.0 . . . . ?
C16 C17 C18 C13 0.0 . . . . ?
C14 C13 C18 C17 0.0 . . . . ?
P1 C13 C18 C17 175.1(12) . . . . ?
C31 P2 C19 C20 174.7(13) . . . . ?
C25 P2 C19 C20 71.0(11) . . . . ?
Ru1 P2 C19 C20 -49.8(11) . . . . ?
C31 P2 C19 C24 -7.7(15) . . . . ?
C25 P2 C19 C24 -111.3(11) . . . . ?
Ru1 P2 C19 C24 127.8(9) . . . . ?
C24 C19 C20 C21 0.0 . . . . ?
P2 C19 C20 C21 177.7(15) . . . . ?
C19 C20 C21 C22 0.0 . . . . ?
C20 C21 C22 C23 0.0 . . . . ?
C21 C22 C23 C24 0.0 . . . . ?
C22 C23 C24 C19 0.0 . . . . ?
C20 C19 C24 C23 0.0 . . . . ?
P2 C19 C24 C23 -177.6(15) . . . . ?
C31 P2 C25 C26 -102.2(14) . . . . ?
C19 P2 C25 C26 6.1(11) . . . . ?
Ru1 P2 C25 C26 132.0(8) . . . . ?
C31 P2 C25 C30 74.4(14) . . . . ?
C19 P2 C25 C30 -177.3(10) . . . . ?
Ru1 P2 C25 C30 -51.3(10) . . . . ?
C30 C25 C26 C27 0.0 . . . . ?
P2 C25 C26 C27 176.5(12) . . . . ?
C25 C26 C27 C28 0.0 . . . . ?
C26 C27 C28 C29 0.0 . . . . ?
C27 C28 C29 C30 0.0 . . . . ?
C28 C29 C30 C25 0.0 . . . . ?
C26 C25 C30 C29 0.0 . . . . ?
P2 C25 C30 C29 -176.8(12) . . . . ?
C37 C33 C34 C35 1.5(15) . . . . ?
Ru1 C33 C34 C35 -62.7(10) . . . . ?
C37 C33 C34 Ru1 64.2(10) . . . . ?
C33 C34 C35 C36 0.4(17) . . . . ?
Ru1 C34 C35 C36 -61.7(12) . . . . ?
C33 C34 C35 Ru1 62.1(10) . . . . ?
C34 C35 C36 C37 -2.1(19) . . . . ?
Ru1 C35 C36 C37 -63.2(11) . . . . ?
C34 C35 C36 Ru1 61.1(11) . . . . ?
C34 C33 C37 C36 -2.9(18) . . . . ?
Ru1 C33 C37 C36 61.0(11) . . . . ?
C34 C33 C37 Ru1 -63.8(10) . . . . ?
C35 C36 C37 C33 3.0(19) . . . . ?
Ru1 C36 C37 C33 -60.1(11) . . . . ?
C35 C36 C37 Ru1 63.1(11) . . . . ?
C13A P1A C1A C2A 134(3) . . . . ?
C7A P1A C1A C2A -117(3) . . . . ?
Ru1A P1A C1A C2A 0(3) . . . . ?
C13A P1A C1A C6A -40(2) . . . . ?
C7A P1A C1A C6A 70(2) . . . . ?
Ru1A P1A C1A C6A -173.0(16) . . . . ?
C6A C1A C2A C3A 0.0 . . . . ?
P1A C1A C2A C3A -173(3) . . . . ?
C1A C2A C3A C4A 0.0 . . . . ?
C2A C3A C4A C5A 0.0 . . . . ?
C3A C4A C5A C6A 0.0 . . . . ?
C4A C5A C6A C1A 0.0 . . . . ?
C2A C1A C6A C5A 0.0 . . . . ?
P1A C1A C6A C5A 174(3) . . . . ?
C13A P1A C7A C8A 116(2) . . . . ?
C1A P1A C7A C8A 11(2) . . . . ?
Ru1A P1A C7A C8A -108.8(17) . . . . ?
C13A P1A C7A C12A -66(3) . . . . ?
C1A P1A C7A C12A -170(2) . . . . ?
Ru1A P1A C7A C12A 70(2) . . . . ?
C12A C7A C8A C9A 0.0 . . . . ?
P1A C7A C8A C9A 178(3) . . . . ?
C7A C8A C9A C10A 0.0 . . . . ?
C8A C9A C10A C11A 0.0 . . . . ?
C9A C10A C11A C12A 0.0 . . . . ?
C10A C11A C12A C7A 0.0 . . . . ?
C8A C7A C12A C11A 0.0 . . . . ?
P1A C7A C12A C11A -178(3) . . . . ?
C1A P1A C13A C14A -54(2) . . . . ?
C7A P1A C13A C14A -157(2) . . . . ?
Ru1A P1A C13A C14A 75(2) . . . . ?
C1A P1A C13A C18A 131(2) . . . . ?
C7A P1A C13A C18A 28(3) . . . . ?
Ru1A P1A C13A C18A -100(2) . . . . ?
C18A C13A C14A C15A 0.0 . . . . ?
P1A C13A C14A C15A -175(3) . . . . ?
C13A C14A C15A C16A 0.0 . . . . ?
C14A C15A C16A C17A 0.0 . . . . ?
C15A C16A C17A C18A 0.0 . . . . ?
C16A C17A C18A C13A 0.0 . . . . ?
C14A C13A C18A C17A 0.0 . . . . ?
P1A C13A C18A C17A 175(3) . . . . ?
C31A P2A C19A C20A -1(3) . . . . ?
C25A P2A C19A C20A 100(2) . . . . ?
Ru1A P2A C19A C20A -134(2) . . . . ?
C31A P2A C19A C24A 177(3) . . . . ?
C25A P2A C19A C24A -82(2) . . . . ?
Ru1A P2A C19A C24A 44(2) . . . . ?
C24A C19A C20A C21A 0.0 . . . . ?
P2A C19A C20A C21A 178(3) . . . . ?
C19A C20A C21A C22A 0.0 . . . . ?
C20A C21A C22A C23A 0.0 . . . . ?
C21A C22A C23A C24A 0.0 . . . . ?
C22A C23A C24A C19A 0.0 . . . . ?
C20A C19A C24A C23A 0.0 . . . . ?
P2A C19A C24A C23A -178(3) . . . . ?
C31A P2A C25A C26A -68(3) . . . . ?
C19A P2A C25A C26A -171(2) . . . . ?
Ru1A P2A C25A C26A 60(2) . . . . ?
C31A P2A C25A C30A 115(3) . . . . ?
C19A P2A C25A C30A 13(2) . . . . ?
Ru1A P2A C25A C30A -116.4(18) . . . . ?
C30A C25A C26A C27A 0.0 . . . . ?
P2A C25A C26A C27A -177(2) . . . . ?
C25A C26A C27A C28A 0.0 . . . . ?
C26A C27A C28A C29A 0.0 . . . . ?
C27A C28A C29A C30A 0.0 . . . . ?
C28A C29A C30A C25A 0.0 . . . . ?
C26A C25A C30A C29A 0.0 . . . . ?
P2A C25A C30A C29A 176(2) . . . . ?
C37A C33A C34A C35A 1(2) . . . . ?
Ru1A C33A C34A C35A -62.3(13) . . . . ?
C37A C33A C34A Ru1A 63.7(15) . . . . ?
C33A C34A C35A C36A 2(2) . . . . ?
Ru1A C34A C35A C36A -60.4(16) . . . . ?
C33A C34A C35A Ru1A 62.0(13) . . . . ?
C34A C35A C36A C37A -4(3) . . . . ?
Ru1A C35A C36A C37A -64.4(17) . . . . ?
C34A C35A C36A Ru1A 60.5(15) . . . . ?
C34A C33A C37A C36A -4(3) . . . . ?
Ru1A C33A C37A C36A 59.6(19) . . . . ?
C34A C33A C37A Ru1A -63.6(14) . . . . ?
C35A C36A C37A C33A 5(3) . . . . ?
Ru1A C36A C37A C33A -59.7(19) . . . . ?
C35A C36A C37A Ru1A 64.6(17) . . . . ?
